data_4088801
loop_
_publ_author_name
'Maya, Rosa A.'
'Maity, Ayan'
'Teets, Thomas S.'

_publ_section_title
;
 Fluorination of Cyclometalated Iridium \b-Ketoiminate and \b-Diketiminate
 Complexes: Extreme Redox Tuning and Ligand-Centered Excited States
;
_journal_issue 17
_journal_name_full Organometallics
_journal_page_first 2890
_journal_paper_doi 10.1021/acs.organomet.6b00453
_journal_volume 35
_journal_year 2016
_chemical_formula_sum 'C35 H20 F12 Ir N3 O'
_chemical_formula_weight 918.74
_space_group_crystal_system monoclinic
_space_group_IT_number 14
_space_group_name_Hall '-P 2yn'
_space_group_name_H-M_alt 'P 1 21/n 1'
_atom_sites_solution_hydrogens geom
_audit_creation_method SHELXL-2014/7
_cell_angle_alpha 90
_cell_angle_beta 93.764(4)
_cell_angle_gamma 90
_cell_formula_units_Z 4
_cell_length_a 15.149(5)
_cell_length_b 9.752(3)
_cell_length_c 21.720(7)
_cell_measurement_reflns_used 7919
_cell_measurement_temperature 123(2)
_cell_measurement_theta_max 29.27
_cell_measurement_theta_min 2.29
_cell_volume 3201.8(18)
_computing_cell_refinement 'Bruker SAINT'
_computing_data_collection 'Bruker APEX2'
_computing_data_reduction 'Bruker SAINT'
_computing_molecular_graphics 'Bruker SHELXTL'
_computing_publication_material 'Bruker SHELXTL'
_computing_structure_refinement 'SHELXL-2014/7 (Sheldrick, 2014)'
_computing_structure_solution 'SHELXS-97 (Sheldrick 2008)'
_diffrn_ambient_temperature 123(2)
_diffrn_measured_fraction_theta_full 1.000
_diffrn_measured_fraction_theta_max 0.988
_diffrn_measurement_device_type 'Bruker APEX-II CCD'
_diffrn_measurement_method '\f and \w scans'
_diffrn_radiation_type MoK\a
_diffrn_radiation_wavelength 0.71073
_diffrn_reflns_av_R_equivalents 0.0304
_diffrn_reflns_av_unetI/netI 0.0370
_diffrn_reflns_Laue_measured_fraction_full 1.000
_diffrn_reflns_Laue_measured_fraction_max 0.988
_diffrn_reflns_limit_h_max 20
_diffrn_reflns_limit_h_min -19
_diffrn_reflns_limit_k_max 12
_diffrn_reflns_limit_k_min -7
_diffrn_reflns_limit_l_max 28
_diffrn_reflns_limit_l_min -24
_diffrn_reflns_number 19850
_diffrn_reflns_point_group_measured_fraction_full 1.000
_diffrn_reflns_point_group_measured_fraction_max 0.988
_diffrn_reflns_theta_full 25.242
_diffrn_reflns_theta_max 28.281
_diffrn_reflns_theta_min 1.692
_exptl_absorpt_coefficient_mu 4.276
_exptl_absorpt_correction_T_max 0.7459
_exptl_absorpt_correction_T_min 0.4668
_exptl_absorpt_correction_type multi-scan
_exptl_absorpt_process_details sadabs
_exptl_crystal_colour orange
_exptl_crystal_density_diffrn 1.900
_exptl_crystal_description plate
_exptl_crystal_F_000 1764
_exptl_crystal_size_max 0.260
_exptl_crystal_size_mid 0.240
_exptl_crystal_size_min 0.040
_refine_diff_density_max 1.137
_refine_diff_density_min -0.994
_refine_diff_density_rms 0.104
_refine_ls_extinction_method none
_refine_ls_goodness_of_fit_ref 0.977
_refine_ls_hydrogen_treatment constr
_refine_ls_matrix_type full
_refine_ls_number_parameters 497
_refine_ls_number_reflns 7828
_refine_ls_number_restraints 129
_refine_ls_restrained_S_all 1.051
_refine_ls_R_factor_all 0.0440
_refine_ls_R_factor_gt 0.0274
_refine_ls_shift/su_max 0.001
_refine_ls_shift/su_mean 0.000
_refine_ls_structure_factor_coef Fsqd
_refine_ls_weighting_details 'w=1/[\s^2^(Fo^2^)+(0.0322P)^2^+4.2654P] where P=(Fo^2^+2Fc^2^)/3'
_refine_ls_weighting_scheme calc
_refine_ls_wR_factor_gt 0.0649
_refine_ls_wR_factor_ref 0.0737
_reflns_Friedel_coverage 0.000
_reflns_number_gt 5691
_reflns_number_total 7828
_reflns_threshold_expression 'I > 2\s(I)'
_cod_data_source_file om6b00453_si_002.cif
_cod_data_source_block 15
_cod_original_cell_volume 3201.6(18)
_cod_original_sg_symbol_H-M 'P 21/n'
_cod_database_code 4088801
_shelx_shelxl_version_number 2014/7
_shelx_space_group_comment
; 
The symmetry employed for this shelxl refinement is uniquely defined 
by the following loop, which should always be used as a source of 
symmetry information in preference to the above space-group names. 
They are only intended as comments. 
;
_shelx_estimated_absorpt_t_min 0.403
_shelx_estimated_absorpt_t_max 0.848

loop_
_space_group_symop_operation_xyz
'x, y, z'
'-x+1/2, y+1/2, -z+1/2'
'-x, -y, -z'
'x-1/2, -y-1/2, z-1/2'

loop_
_atom_site_label
_atom_site_type_symbol
_atom_site_fract_x
_atom_site_fract_y
_atom_site_fract_z
_atom_site_U_iso_or_equiv
_atom_site_adp_type
_atom_site_occupancy
_atom_site_site_symmetry_order
_atom_site_calc_flag
_atom_site_refinement_flags_posn
_atom_site_refinement_flags_adp
_atom_site_refinement_flags_occupancy
_atom_site_disorder_assembly
_atom_site_disorder_group
Ir1 Ir 0.51695(2) 0.74693(2) 0.16545(2) 0.02047(5) Uani 1 1 d . . . . .
O1 O 0.45347(16) 0.6580(3) 0.08293(10) 0.0288(5) Uani 1 1 d . . . . .
N2 N 0.46884(19) 0.9299(3) 0.13091(12) 0.0258(6) Uani 1 1 d . . . . .
N3 N 0.40026(19) 0.6896(3) 0.21331(13) 0.0253(6) Uani 1 1 d . . . . .
N1 N 0.57490(18) 0.5703(3) 0.19825(12) 0.0218(6) Uani 1 1 d . . . . .
C1 C 0.3407(3) 0.5800(5) 0.01348(18) 0.0458(9) Uani 1 1 d D U . . .
C2 C 0.3714(3) 0.6287(4) 0.07837(16) 0.0351(9) Uani 1 1 d D . . . .
C3 C 0.3093(3) 0.6288(5) 0.12127(17) 0.0415(10) Uani 1 1 d . . . . .
H3 H 0.2497 0.6131 0.1065 0.050 Uiso 1 1 calc R U . . .
C4 C 0.3250(2) 0.6500(4) 0.18503(16) 0.0311(8) Uani 1 1 d . . . . .
C5 C 0.2453(2) 0.6201(5) 0.22309(18) 0.0365(9) Uani 1 1 d . . . . .
C11 C 0.5820(2) 0.8198(4) 0.24144(14) 0.0222(7) Uani 1 1 d . . . . .
C12 C 0.6283(2) 0.7202(4) 0.27791(16) 0.0260(8) Uani 1 1 d . . . . .
C13 C 0.6713(3) 0.7549(4) 0.33514(18) 0.0325(8) Uani 1 1 d . . . . .
H13 H 0.7018 0.6867 0.3594 0.039 Uiso 1 1 calc R U . . .
C14 C 0.6690(3) 0.8883(4) 0.35583(17) 0.0377(9) Uani 1 1 d . . . . .
H14 H 0.6973 0.9119 0.3947 0.045 Uiso 1 1 calc R U . . .
C15 C 0.6257(3) 0.9879(4) 0.32008(16) 0.0339(9) Uani 1 1 d . . . . .
H15 H 0.6248 1.0798 0.3345 0.041 Uiso 1 1 calc R U . . .
C16 C 0.5834(2) 0.9551(4) 0.26339(16) 0.0290(8) Uani 1 1 d . . . . .
H16 H 0.5550 1.0253 0.2391 0.035 Uiso 1 1 calc R U . . .
C22 C 0.6262(2) 0.5815(4) 0.25248(15) 0.0242(7) Uani 1 1 d . . . . .
C23 C 0.6687(2) 0.4655(4) 0.27749(17) 0.0309(8) Uani 1 1 d . . . . .
H23 H 0.7049 0.4729 0.3148 0.037 Uiso 1 1 calc R U . . .
C24 C 0.6589(3) 0.3411(4) 0.24879(18) 0.0348(9) Uani 1 1 d . . . . .
H24 H 0.6877 0.2621 0.2661 0.042 Uiso 1 1 calc R U . . .
C25 C 0.6064(3) 0.3312(4) 0.19414(18) 0.0345(9) Uani 1 1 d . . . . .
H25 H 0.5984 0.2456 0.1737 0.041 Uiso 1 1 calc R U . . .
C26 C 0.5662(2) 0.4478(4) 0.17004(17) 0.0294(8) Uani 1 1 d . . . . .
H26 H 0.5312 0.4415 0.1322 0.035 Uiso 1 1 calc R U . . .
C32 C 0.5232(2) 0.9984(4) 0.09347(15) 0.0287(8) Uani 1 1 d . . . . .
C33 C 0.4932(3) 1.1181(4) 0.06393(18) 0.0391(9) Uani 1 1 d . . . . .
H33 H 0.5308 1.1655 0.0378 0.047 Uiso 1 1 calc R U . . .
C34 C 0.4103(3) 1.1683(5) 0.07211(19) 0.0443(11) Uani 1 1 d . . . . .
H34 H 0.3898 1.2491 0.0513 0.053 Uiso 1 1 calc R U . . .
C35 C 0.3570(3) 1.0996(5) 0.11106(19) 0.0445(11) Uani 1 1 d . . . . .
H35 H 0.2998 1.1334 0.1183 0.053 Uiso 1 1 calc R U . . .
C36 C 0.3884(3) 0.9805(4) 0.13933(16) 0.0347(9) Uani 1 1 d . . . . .
H36 H 0.3514 0.9328 0.1658 0.042 Uiso 1 1 calc R U . . .
C41 C 0.6201(2) 0.8051(4) 0.11795(15) 0.0232(7) Uani 1 1 d . . . . .
C42 C 0.6998(2) 0.7357(4) 0.11120(17) 0.0298(8) Uani 1 1 d . . . . .
H42 H 0.7093 0.6493 0.1308 0.036 Uiso 1 1 calc R U . . .
C43 C 0.7652(3) 0.7898(4) 0.07666(18) 0.0340(9) Uani 1 1 d . . . . .
H43 H 0.8182 0.7396 0.0723 0.041 Uiso 1 1 calc R U . . .
C44 C 0.7541(3) 0.9155(5) 0.04864(18) 0.0395(10) Uani 1 1 d . . . . .
H44 H 0.7998 0.9530 0.0259 0.047 Uiso 1 1 calc R U . . .
C45 C 0.6761(3) 0.9873(4) 0.05357(17) 0.0374(9) Uani 1 1 d . . . . .
H45 H 0.6679 1.0738 0.0339 0.045 Uiso 1 1 calc R U . . .
C46 C 0.6091(2) 0.9315(4) 0.08783(15) 0.0280(8) Uani 1 1 d . . . . .
C51 C 0.4153(2) 0.6709(4) 0.27902(15) 0.0248(7) Uani 1 1 d . . . . .
C52 C 0.4212(3) 0.7836(4) 0.31896(17) 0.0300(8) Uani 1 1 d . . . . .
H52 H 0.4116 0.8739 0.3036 0.036 Uiso 1 1 calc R U . . .
C53 C 0.4413(3) 0.7612(4) 0.38122(17) 0.0324(8) Uani 1 1 d . . . . .
C54 C 0.4557(3) 0.6302(4) 0.40443(17) 0.0326(8) Uani 1 1 d . . . . .
H54 H 0.4693 0.6165 0.4473 0.039 Uiso 1 1 calc R U . . .
C55 C 0.4501(2) 0.5203(4) 0.36475(16) 0.0284(8) Uani 1 1 d . . . . .
C56 C 0.4310(2) 0.5389(4) 0.30180(15) 0.0247(7) Uani 1 1 d . . . . .
H56 H 0.4286 0.4624 0.2746 0.030 Uiso 1 1 calc R U . . .
C57 C 0.4460(3) 0.8788(5) 0.4261(2) 0.0463(11) Uani 1 1 d . . . . .
C58 C 0.4625(3) 0.3782(4) 0.38992(18) 0.0365(9) Uani 1 1 d . . . . .
F1 F 0.4054(3) 0.4844(6) -0.0084(2) 0.0719(16) Uani 0.621(6) 1 d D U P A 1
F2 F 0.2709(4) 0.5069(7) 0.0066(3) 0.0663(18) Uani 0.621(6) 1 d D U P A 1
F3 F 0.3442(5) 0.6724(6) -0.0280(3) 0.0697(19) Uani 0.621(6) 1 d D U P A 1
F1A F 0.3824(8) 0.6269(15) -0.0293(5) 0.084(3) Uani 0.379(6) 1 d D U P A 2
F2A F 0.3102(8) 0.4642(9) 0.0132(6) 0.070(3) Uani 0.379(6) 1 d D U P A 2
F3A F 0.2548(5) 0.6566(9) -0.0005(3) 0.073(2) Uani 0.379(6) 1 d D U P A 2
F4 F 0.25021(14) 0.4973(2) 0.24958(11) 0.0486(6) Uani 1 1 d . . . . .
F5 F 0.16915(15) 0.6220(4) 0.18932(12) 0.0704(10) Uani 1 1 d . . . . .
F6 F 0.23772(17) 0.7110(3) 0.26879(14) 0.0540(7) Uani 1 1 d . . . . .
F51 F 0.3802(3) 0.8768(4) 0.46212(16) 0.0937(12) Uani 1 1 d . . . . .
F52 F 0.5201(2) 0.8726(3) 0.46457(13) 0.0747(9) Uani 1 1 d . . . . .
F53 F 0.4477(2) 1.0005(3) 0.39982(12) 0.0692(9) Uani 1 1 d . . . . .
F54 F 0.38770(19) 0.3283(3) 0.40992(14) 0.0662(8) Uani 1 1 d . . . . .
F55 F 0.52211(19) 0.3737(3) 0.43843(11) 0.0582(7) Uani 1 1 d . . . . .
F56 F 0.49003(19) 0.2890(3) 0.34878(12) 0.0504(7) Uani 1 1 d . . . . .

loop_
_atom_site_aniso_label
_atom_site_aniso_U_11
_atom_site_aniso_U_22
_atom_site_aniso_U_33
_atom_site_aniso_U_23
_atom_site_aniso_U_13
_atom_site_aniso_U_12
Ir1 0.02348(7) 0.02396(8) 0.01367(7) 0.00048(5) -0.00113(5) -0.00067(6)
O1 0.0346(14) 0.0340(14) 0.0172(12) -0.0002(11) -0.0026(10) -0.0049(11)
N2 0.0321(16) 0.0301(16) 0.0150(14) 0.0016(12) 0.0005(12) 0.0036(13)
N3 0.0262(15) 0.0326(16) 0.0166(14) 0.0039(13) -0.0025(11) 0.0022(13)
N1 0.0229(14) 0.0227(14) 0.0197(14) 0.0008(11) -0.0001(11) -0.0004(11)
C1 0.056(2) 0.054(2) 0.0259(19) 0.0080(16) -0.0086(16) -0.0191(15)
C2 0.043(2) 0.042(2) 0.0185(18) 0.0075(16) -0.0097(16) -0.0123(18)
C3 0.031(2) 0.069(3) 0.0228(19) 0.0100(19) -0.0086(16) -0.016(2)
C4 0.0302(19) 0.038(2) 0.0248(18) 0.0080(16) 0.0013(15) -0.0037(16)
C5 0.0274(19) 0.052(3) 0.030(2) 0.0070(19) 0.0000(15) -0.0026(18)
C11 0.0263(17) 0.0248(18) 0.0151(15) 0.0024(14) -0.0020(13) -0.0045(14)
C12 0.0243(17) 0.034(2) 0.0193(17) 0.0029(14) -0.0030(13) -0.0041(14)
C13 0.0318(19) 0.039(2) 0.0256(18) 0.0049(17) -0.0071(14) -0.0012(17)
C14 0.041(2) 0.046(2) 0.0243(19) -0.0046(17) -0.0101(16) -0.0099(19)
C15 0.044(2) 0.031(2) 0.0257(19) -0.0058(16) -0.0024(16) -0.0080(17)
C16 0.036(2) 0.0279(19) 0.0225(18) 0.0006(15) -0.0056(15) -0.0024(16)
C22 0.0212(16) 0.0307(19) 0.0206(17) 0.0042(14) -0.0001(13) -0.0004(14)
C23 0.0286(19) 0.036(2) 0.0279(19) 0.0102(16) 0.0006(15) 0.0039(16)
C24 0.041(2) 0.0281(19) 0.036(2) 0.0096(17) 0.0056(17) 0.0048(17)
C25 0.044(2) 0.0233(19) 0.036(2) -0.0022(16) 0.0070(17) 0.0026(17)
C26 0.034(2) 0.0261(18) 0.0285(19) -0.0009(15) 0.0009(15) -0.0039(15)
C32 0.039(2) 0.0288(19) 0.0175(16) 0.0011(15) -0.0039(14) 0.0003(16)
C33 0.051(2) 0.034(2) 0.032(2) 0.0073(18) -0.0031(18) -0.0009(19)
C34 0.060(3) 0.036(2) 0.036(2) 0.0073(19) -0.008(2) 0.012(2)
C35 0.050(3) 0.050(3) 0.032(2) 0.001(2) -0.0021(19) 0.022(2)
C36 0.039(2) 0.044(2) 0.0212(18) 0.0005(17) 0.0007(15) 0.0122(18)
C41 0.0250(17) 0.0285(17) 0.0159(16) -0.0022(14) -0.0004(13) -0.0024(14)
C42 0.0313(18) 0.034(2) 0.0241(18) -0.0022(15) 0.0010(14) -0.0031(16)
C43 0.0291(19) 0.045(2) 0.029(2) -0.0036(17) 0.0036(16) -0.0029(17)
C44 0.033(2) 0.057(3) 0.029(2) 0.0063(19) 0.0061(16) -0.0098(19)
C45 0.046(2) 0.039(2) 0.027(2) 0.0082(17) 0.0014(17) -0.0102(19)
C46 0.0338(19) 0.0324(19) 0.0169(16) 0.0031(14) -0.0038(14) -0.0045(16)
C51 0.0240(17) 0.033(2) 0.0171(16) 0.0012(14) 0.0003(13) 0.0007(14)
C52 0.038(2) 0.0288(19) 0.0234(18) 0.0045(14) 0.0014(15) 0.0045(15)
C53 0.041(2) 0.035(2) 0.0208(17) -0.0050(16) 0.0034(15) 0.0002(17)
C54 0.041(2) 0.037(2) 0.0200(18) 0.0008(16) 0.0033(15) -0.0007(17)
C55 0.0300(19) 0.033(2) 0.0222(18) 0.0054(15) 0.0041(14) 0.0001(15)
C56 0.0241(17) 0.0300(18) 0.0198(17) 0.0011(14) -0.0007(13) -0.0031(14)
C57 0.069(3) 0.040(2) 0.030(2) -0.0032(19) 0.007(2) 0.003(2)
C58 0.044(2) 0.040(2) 0.026(2) 0.0076(17) 0.0017(17) -0.0042(19)
F1 0.085(3) 0.084(3) 0.044(3) -0.031(2) -0.018(2) 0.005(2)
F2 0.077(3) 0.090(4) 0.030(3) -0.009(3) -0.007(3) -0.048(3)
F3 0.123(5) 0.053(3) 0.029(3) 0.012(2) -0.027(3) -0.033(3)
F1A 0.096(6) 0.135(8) 0.020(4) -0.009(5) 0.007(5) -0.059(5)
F2A 0.133(8) 0.043(3) 0.034(4) -0.010(4) -0.009(6) -0.023(3)
F3A 0.089(4) 0.094(5) 0.031(4) -0.015(4) -0.035(3) 0.022(4)
F4 0.0407(13) 0.0469(15) 0.0594(17) 0.0137(13) 0.0126(12) -0.0108(12)
F5 0.0256(12) 0.133(3) 0.0512(16) 0.0287(18) -0.0076(11) -0.0114(16)
F6 0.0384(14) 0.0593(16) 0.0666(19) -0.0050(15) 0.0220(13) -0.0051(12)
F51 0.125(3) 0.079(2) 0.086(2) -0.0432(19) 0.068(2) -0.020(2)
F52 0.109(3) 0.0617(19) 0.0491(17) -0.0217(15) -0.0270(16) 0.0093(18)
F53 0.137(3) 0.0323(14) 0.0374(15) -0.0055(12) 0.0019(16) 0.0036(16)
F54 0.0644(18) 0.0469(17) 0.091(2) 0.0232(16) 0.0340(16) -0.0030(14)
F55 0.084(2) 0.0508(16) 0.0368(14) 0.0134(12) -0.0164(13) 0.0140(14)
F56 0.077(2) 0.0335(12) 0.0411(14) 0.0052(11) 0.0087(13) 0.0108(12)

loop_
_atom_type_symbol
_atom_type_description
_atom_type_scat_dispersion_real
_atom_type_scat_dispersion_imag
_atom_type_scat_source
C C 0.0033 0.0016 'International Tables Vol C Tables 4.2.6.8 and 6.1.1.4'
H H 0.0000 0.0000 'International Tables Vol C Tables 4.2.6.8 and 6.1.1.4'
N N 0.0061 0.0033 'International Tables Vol C Tables 4.2.6.8 and 6.1.1.4'
O O 0.0106 0.0060 'International Tables Vol C Tables 4.2.6.8 and 6.1.1.4'
F F 0.0171 0.0103 'International Tables Vol C Tables 4.2.6.8 and 6.1.1.4'
Ir Ir -1.4442 7.9887 'International Tables Vol C Tables 4.2.6.8 and 6.1.1.4'

loop_
_geom_angle_atom_site_label_1
_geom_angle_atom_site_label_2
_geom_angle_atom_site_label_3
_geom_angle
C11 Ir1 C41 88.03(13)
C11 Ir1 N1 80.45(13)
C41 Ir1 N1 94.95(13)
C11 Ir1 N2 97.89(13)
C41 Ir1 N2 80.57(13)
N1 Ir1 N2 175.31(11)
C11 Ir1 O1 176.16(12)
C41 Ir1 O1 90.35(11)
N1 Ir1 O1 96.23(10)
N2 Ir1 O1 85.28(10)
C11 Ir1 N3 93.96(12)
C41 Ir1 N3 176.88(12)
N1 Ir1 N3 87.76(11)
N2 Ir1 N3 96.75(11)
O1 Ir1 N3 87.82(10)
C2 O1 Ir1 122.3(2)
C36 N2 C32 119.3(3)
C36 N2 Ir1 125.2(3)
C32 N2 Ir1 115.4(2)
C4 N3 C51 120.0(3)
C4 N3 Ir1 123.8(2)
C51 N3 Ir1 115.1(2)
C26 N1 C22 119.7(3)
C26 N1 Ir1 124.3(2)
C22 N1 Ir1 116.0(2)
F2A C1 F1A 123.2(10)
F2 C1 F3 112.6(5)
F2 C1 F1 100.1(5)
F3 C1 F1 99.3(5)
F2A C1 F3A 97.8(7)
F1A C1 F3A 98.1(7)
F2A C1 C2 112.5(6)
F1A C1 C2 115.8(7)
F2 C1 C2 118.7(5)
F3 C1 C2 114.0(5)
F1 C1 C2 109.2(3)
F3A C1 C2 103.7(4)
O1 C2 C3 131.2(3)
O1 C2 C1 112.2(3)
C3 C2 C1 116.6(3)
C2 C3 C4 126.4(3)
N3 C4 C3 126.0(3)
N3 C4 C5 119.5(3)
C3 C4 C5 114.5(3)
F5 C5 F4 105.9(3)
F5 C5 F6 106.7(3)
F4 C5 F6 106.3(3)
F5 C5 C4 112.7(3)
F4 C5 C4 112.4(3)
F6 C5 C4 112.4(3)
C16 C11 C12 117.5(3)
C16 C11 Ir1 127.7(3)
C12 C11 Ir1 114.8(2)
C13 C12 C11 121.0(3)
C13 C12 C22 123.7(3)
C11 C12 C22 115.3(3)
C14 C13 C12 119.7(3)
C13 C14 C15 120.1(3)
C14 C15 C16 120.7(4)
C15 C16 C11 120.9(3)
N1 C22 C23 119.4(3)
N1 C22 C12 113.3(3)
C23 C22 C12 127.3(3)
C24 C23 C22 120.5(3)
C23 C24 C25 119.4(4)
C26 C25 C24 118.8(4)
N1 C26 C25 122.2(3)
N2 C32 C33 119.5(3)
N2 C32 C46 113.8(3)
C33 C32 C46 126.7(3)
C34 C33 C32 120.9(4)
C33 C34 C35 118.9(4)
C34 C35 C36 118.8(4)
N2 C36 C35 122.6(4)
C46 C41 C42 116.9(3)
C46 C41 Ir1 114.6(3)
C42 C41 Ir1 128.5(3)
C43 C42 C41 121.6(4)
C44 C43 C42 120.6(4)
C43 C44 C45 119.9(4)
C44 C45 C46 119.7(4)
C41 C46 C45 121.3(4)
C41 C46 C32 115.5(3)
C45 C46 C32 123.2(3)
C52 C51 C56 120.2(3)
C52 C51 N3 120.9(3)
C56 C51 N3 118.7(3)
C53 C52 C51 118.9(3)
C52 C53 C54 121.3(3)
C52 C53 C57 120.8(4)
C54 C53 C57 117.9(4)
C55 C54 C53 119.3(3)
C54 C55 C56 121.0(3)
C54 C55 C58 119.5(3)
C56 C55 C58 119.5(3)
C55 C56 C51 119.3(3)
F51 C57 F53 108.1(4)
F51 C57 F52 105.2(4)
F53 C57 F52 105.6(4)
F51 C57 C53 111.8(4)
F53 C57 C53 114.1(3)
F52 C57 C53 111.6(4)
F54 C58 F56 106.9(3)
F54 C58 F55 106.0(3)
F56 C58 F55 106.4(3)
F54 C58 C55 111.6(3)
F56 C58 C55 113.4(3)
F55 C58 C55 112.2(3)

loop_
_geom_bond_atom_site_label_1
_geom_bond_atom_site_label_2
_geom_bond_distance
Ir1 C11 1.997(3)
Ir1 C41 2.009(3)
Ir1 N1 2.040(3)
Ir1 N2 2.050(3)
Ir1 O1 2.160(2)
Ir1 N3 2.181(3)
O1 C2 1.273(4)
N2 C36 1.339(5)
N2 C32 1.369(4)
N3 C4 1.317(4)
N3 C51 1.442(4)
N1 C26 1.345(4)
N1 C22 1.372(4)
C1 F2A 1.220(9)
C1 F1A 1.244(9)
C1 F2 1.275(6)
C1 F3 1.278(6)
C1 F1 1.455(6)
C1 F3A 1.513(8)
C1 C2 1.531(5)
C2 C3 1.367(5)
C3 C4 1.405(5)
C4 C5 1.535(5)
C5 F5 1.325(4)
C5 F4 1.328(4)
C5 F6 1.341(5)
C11 C16 1.402(5)
C11 C12 1.410(5)
C12 C13 1.406(5)
C12 C22 1.460(5)
C13 C14 1.377(5)
C14 C15 1.382(5)
C15 C16 1.387(5)
C22 C23 1.395(5)
C23 C24 1.368(5)
C24 C25 1.388(5)
C25 C26 1.376(5)
C32 C33 1.394(5)
C32 C46 1.468(5)
C33 C34 1.371(6)
C34 C35 1.381(6)
C35 C36 1.383(5)
C41 C46 1.401(5)
C41 C42 1.401(5)
C42 C43 1.386(6)
C43 C44 1.374(6)
C44 C45 1.383(6)
C45 C46 1.407(5)
C51 C52 1.399(5)
C51 C56 1.394(5)
C52 C53 1.384(5)
C53 C54 1.385(5)
C53 C57 1.503(6)
C54 C55 1.374(5)
C55 C56 1.391(5)
C55 C58 1.498(5)
C57 F51 1.308(5)
C57 F53 1.317(5)
C57 F52 1.355(5)
C58 F54 1.332(5)
C58 F56 1.333(5)
C58 F55 1.342(4)
